data_1100994
loop_
_publ_author_name
'Eda, Kazuo'
'Okazaki, Tadashi'
'Yamamura, Kimiaki'
'Hashimoto, Masao'

_publ_section_title
;
 Three-dimensional supramolecular assembly having infinite two-dimensional
 interlocking networks built up only from simple and non-rigid organic
 molecules via hydrogen bonds. Crystal structures of \a,\w-diureidoalkanes
 H~2~N(CO)NH--(CH~2~)n--NH(CO)NH~2~ with n=4 and 5
;
_journal_issue 1-3
_journal_name_full 'Journal of Molecular Structure'
_journal_page_first 93
_journal_page_last 97
_journal_paper_doi 10.1016/j.molstruc.2005.05.042
_journal_volume 752
_journal_year 2005
_chemical_formula_moiety 'C7 H16 N4 O2'
_chemical_formula_sum 'C7 H16 N4 O2'
_chemical_formula_weight 188.24
_chemical_melting_point 507
_chemical_name_common 1,5-diureidoalkane
_space_group_IT_number 56
_space_group_name_Hall '-P 2ab 2ac'
_space_group_name_H-M_alt 'P c c n'
_symmetry_cell_setting orthorhombic
_symmetry_space_group_name_Hall '-P 2ab 2ac'
_symmetry_space_group_name_H-M 'P c c n'
_atom_sites_solution_hydrogens geom
_atom_sites_solution_primary direct
_atom_sites_solution_secondary difmap
_cell_angle_alpha 90.00
_cell_angle_beta 90.00
_cell_angle_gamma 90.00
_cell_formula_units_Z 4
_cell_length_a 8.2002(14)
_cell_length_b 13.084(2)
_cell_length_c 9.2354(15)
_cell_measurement_reflns_used 2128
_cell_measurement_temperature 298(2)
_cell_measurement_theta_max 25.681
_cell_measurement_theta_min 2.931
_cell_volume 990.8(3)
_diffrn_ambient_temperature 298(2)
_diffrn_measurement_device_type 'CCD area detector'
_diffrn_measurement_method 'phi and omega scans'
_diffrn_radiation_monochromator graphite
_diffrn_radiation_source 'fine-focus sealed tube'
_diffrn_radiation_type MoK\a
_diffrn_radiation_wavelength 0.71073
_diffrn_reflns_av_R_equivalents 0.0322
_diffrn_reflns_av_sigmaI/netI 0.0268
_diffrn_reflns_limit_h_max 10
_diffrn_reflns_limit_h_min -10
_diffrn_reflns_limit_k_max 16
_diffrn_reflns_limit_k_min -16
_diffrn_reflns_limit_l_max 7
_diffrn_reflns_limit_l_min -11
_diffrn_reflns_number 5028
_diffrn_reflns_theta_max 27.32
_diffrn_reflns_theta_min 2.93
_exptl_absorpt_coefficient_mu 0.094
_exptl_absorpt_correction_T_max 0.9888
_exptl_absorpt_correction_T_min 0.8544
_exptl_absorpt_correction_type empirical
_exptl_absorpt_process_details 'program SADABS ver. 2.03(Sheldrick)'
_exptl_crystal_colour colorless
_exptl_crystal_density_diffrn 1.262
_exptl_crystal_density_method 'not measured'
_exptl_crystal_description plate
_exptl_crystal_F_000 408
_exptl_crystal_size_max 0.40
_exptl_crystal_size_mid 0.25
_exptl_crystal_size_min 0.12
_refine_ls_extinction_method none
_refine_ls_goodness_of_fit_ref 1.049
_refine_ls_hydrogen_treatment mixed
_refine_ls_matrix_type full
_refine_ls_number_parameters 92
_refine_ls_number_reflns 1057
_refine_ls_number_restraints 0
_refine_ls_restrained_S_all 1.049
_refine_ls_R_factor_all 0.0524
_refine_ls_R_factor_gt 0.0393
_refine_ls_shift/su_max 0.000
_refine_ls_shift/su_mean 0.000
_refine_ls_structure_factor_coef Fsqd
_refine_ls_weighting_details 'calc w=1/[\s^2^(Fo^2^)+(0.0616P)^2^+0.1776P] where P=(Fo^2^+2Fc^2^)/3'
_refine_ls_weighting_scheme calc
_refine_ls_wR_factor_gt 0.1057
_refine_ls_wR_factor_ref 0.1163
_reflns_number_gt 825
_reflns_number_total 1057
_reflns_threshold_expression >2sigma(I)
_cod_depositor_comments
;
The following automatic conversions were performed:

'_chemical_melting_point' value '507 K' was changed to '507' - the
value should be numeric and without a unit designator.

Automatic conversion script
Id: cif_fix_values 1646 2011-03-28 12:23:43Z adriana 
;
_cod_database_code 1100994

loop_
_symmetry_equiv_pos_as_xyz
'x, y, z'
'-x+1/2, -y+1/2, z'
'-x, y+1/2, -z+1/2'
'x+1/2, -y, -z+1/2'
'-x, -y, -z'
'x-1/2, y-1/2, -z'
'x, -y-1/2, z-1/2'
'-x-1/2, y, z-1/2'

loop_
_atom_site_label
_atom_site_type_symbol
_atom_site_fract_x
_atom_site_fract_y
_atom_site_fract_z
_atom_site_U_iso_or_equiv
_atom_site_adp_type
_atom_site_occupancy
_atom_site_symmetry_multiplicity
_atom_site_calc_flag
_atom_site_refinement_flags
_atom_site_disorder_assembly
_atom_site_disorder_group
O1 O 0.19276(12) 0.56628(9) 1.06976(10) 0.0519(4) Uani 1 1 d . . .
N2 N 0.35247(14) 0.61743(10) 0.88447(13) 0.0465(4) Uani 1 1 d . . .
C1U C 0.21616(15) 0.57441(10) 0.93714(14) 0.0377(4) Uani 1 1 d . . .
C2 C 0.61324(18) 0.70556(13) 0.88586(16) 0.0447(4) Uani 1 1 d . . .
C1 C 0.47868(18) 0.66017(14) 0.97581(16) 0.0475(4) Uani 1 1 d . . .
C3 C 0.7500 0.7500 0.9768(2) 0.0497(6) Uani 1 2 d S . .
N1 N 0.10910(17) 0.54028(12) 0.83910(14) 0.0522(4) Uani 1 1 d . . .
H1 H 0.017(2) 0.5124(13) 0.865(2) 0.055(5) Uiso 1 1 d . . .
H2 H 0.133(2) 0.5440(13) 0.746(2) 0.051(4) Uiso 1 1 d . . .
H22 H 0.658(2) 0.6539(16) 0.822(2) 0.070(6) Uiso 1 1 d . . .
H11 H 0.519(2) 0.6086(17) 1.040(2) 0.076(6) Uiso 1 1 d . . .
H3 H 0.361(2) 0.6244(13) 0.794(2) 0.056(5) Uiso 1 1 d . . .
H12 H 0.425(2) 0.7131(14) 1.040(2) 0.068(5) Uiso 1 1 d . . .
H21 H 0.564(2) 0.7569(17) 0.820(2) 0.075(5) Uiso 1 1 d . . .
H31 H 0.793(3) 0.6982(16) 1.038(2) 0.085(6) Uiso 1 1 d . . .

loop_
_atom_site_aniso_label
_atom_site_aniso_U_11
_atom_site_aniso_U_22
_atom_site_aniso_U_33
_atom_site_aniso_U_23
_atom_site_aniso_U_13
_atom_site_aniso_U_12
O1 0.0435(6) 0.0861(8) 0.0263(6) 0.0007(5) 0.0013(4) -0.0185(5)
N2 0.0422(7) 0.0716(9) 0.0257(7) -0.0013(6) 0.0021(5) -0.0190(6)
C1U 0.0345(7) 0.0502(8) 0.0284(7) -0.0009(6) 0.0002(5) -0.0048(5)
C2 0.0418(8) 0.0564(9) 0.0358(8) -0.0005(7) 0.0014(6) -0.0140(7)
C1 0.0414(8) 0.0678(10) 0.0333(8) -0.0009(7) -0.0009(6) -0.0185(7)
C3 0.0454(11) 0.0678(14) 0.0360(11) 0.000 0.000 -0.0197(11)
N1 0.0417(7) 0.0869(10) 0.0282(7) -0.0008(6) -0.0003(5) -0.0226(7)
